data_4002725
loop_
_publ_author_name
'M\;aczka, Miros\/law'
'G\;agor, Anna'
'Ptak, Maciej'
'Paraguassu, Waldeci'
'da Silva, Tercio Almeida'
'Sieradzki, Adam'
'Pikul, Adam'

_publ_section_title
;
 Phase Transitions and Coexistence of Magnetic and Electric Orders in the
 Methylhydrazinium Metal Formate Frameworks
;
_journal_issue 5
_journal_name_full 'Chemistry of Materials'
_journal_page_first 2264
_journal_paper_doi 10.1021/acs.chemmater.6b05249
_journal_volume 29
_journal_year 2017
_chemical_formula_sum 'C4 H10 Fe N2 O6'
_chemical_formula_weight 237.99
_space_group_crystal_system trigonal
_space_group_IT_number 167
_space_group_name_Hall '-R 3 2"c'
_space_group_name_H-M_alt 'R -3 c :H'
_symmetry_space_group_name_Hall '-R 3 2"c'
_symmetry_space_group_name_H-M 'R -3 c :H'
_atom_sites_solution_hydrogens geom
_audit_creation_method SHELXL-2014/7
_cell_angle_alpha 90
_cell_angle_beta 90
_cell_angle_gamma 120
_cell_formula_units_Z 6
_cell_length_a 8.1338(3)
_cell_length_b 8.1338(3)
_cell_length_c 22.6559(8)
_cell_measurement_reflns_used 1805
_cell_measurement_temperature 330(1)
_cell_measurement_theta_max 28.9740
_cell_measurement_theta_min 3.3920
_cell_volume 1298.07(8)
_computing_cell_refinement 'CrysAlisPro 1.171.38.41 (Rigaku OD, 2015)'
_computing_data_collection 'CrysAlisPro 1.171.38.41 (Rigaku OD, 2015)'
_computing_data_reduction 'CrysAlisPro 1.171.38.41 (Rigaku OD, 2015)'
_computing_structure_refinement 'SHELXL-2014/7 (Sheldrick, 2014)'
_diffrn_ambient_environment air
_diffrn_ambient_temperature 330(1)
_diffrn_detector 'CCD plate'
_diffrn_detector_area_resol_mean 10.6249
_diffrn_detector_type Atlas
_diffrn_measured_fraction_theta_full 0.997
_diffrn_measured_fraction_theta_max 0.960
_diffrn_measurement_device 'four-circle diffractometer'
_diffrn_measurement_device_type 'Xcalibur, Atlas'
_diffrn_radiation_monochromator graphite
_diffrn_radiation_probe x-ray
_diffrn_radiation_type 'Mo K\a'
_diffrn_radiation_wavelength 0.71073
_diffrn_reflns_av_R_equivalents 0.0214
_diffrn_reflns_av_unetI/netI 0.0143
_diffrn_reflns_Laue_measured_fraction_full 0.997
_diffrn_reflns_Laue_measured_fraction_max 0.960
_diffrn_reflns_limit_h_max 11
_diffrn_reflns_limit_h_min -10
_diffrn_reflns_limit_k_max 11
_diffrn_reflns_limit_k_min -10
_diffrn_reflns_limit_l_max 31
_diffrn_reflns_limit_l_min -30
_diffrn_reflns_number 3365
_diffrn_reflns_point_group_measured_fraction_full 0.997
_diffrn_reflns_point_group_measured_fraction_max 0.960
_diffrn_reflns_theta_full 28.000
_diffrn_reflns_theta_max 29.306
_diffrn_reflns_theta_min 3.406
_diffrn_source 'fine-focus sealed X-ray tube'
_diffrn_source_type 'Enhance (Mo) X-ray Source'
_exptl_absorpt_coefficient_mu 1.746
_exptl_absorpt_correction_T_max 1.00000
_exptl_absorpt_correction_T_min 0.82483
_exptl_absorpt_correction_type multi-scan
_exptl_absorpt_process_details
;
CrysAlisPro 1.171.38.41 (Rigaku Oxford Diffraction, 2015)
Empirical absorption correction using spherical harmonics,
 implemented in SCALE3 ABSPACK scaling algorithm.
;
_exptl_crystal_density_diffrn 1.827
_exptl_crystal_description prism
_exptl_crystal_F_000 732
_exptl_crystal_size_max 0.18
_exptl_crystal_size_mid 0.17
_exptl_crystal_size_min 0.13
_refine_diff_density_max 0.176
_refine_diff_density_min -0.252
_refine_diff_density_rms 0.054
_refine_ls_extinction_method none
_refine_ls_goodness_of_fit_ref 1.178
_refine_ls_hydrogen_treatment constr
_refine_ls_matrix_type full
_refine_ls_number_parameters 26
_refine_ls_number_reflns 383
_refine_ls_number_restraints 0
_refine_ls_restrained_S_all 1.178
_refine_ls_R_factor_all 0.0244
_refine_ls_R_factor_gt 0.0197
_refine_ls_shift/su_max 0.001
_refine_ls_shift/su_mean 0.000
_refine_ls_structure_factor_coef Fsqd
_refine_ls_weighting_details 'w=1/[\s^2^(Fo^2^)+(0.0260P)^2^+0.5366P] where P=(Fo^2^+2Fc^2^)/3'
_refine_ls_weighting_scheme calc
_refine_ls_wR_factor_gt 0.0499
_refine_ls_wR_factor_ref 0.0517
_reflns_Friedel_coverage 0.000
_reflns_number_gt 340
_reflns_number_total 383
_reflns_threshold_expression 'I > 2\s(I)'
_cod_data_source_file cm6b05249_si_003.cif
_cod_data_source_block Fe330
_cod_depositor_comments 'Adding full bibliography for 4002715--4002727.cif.'
_cod_original_cell_volume 1298.06(10)
_cod_database_code 4002725
_shelx_shelxl_version_number 2014/7
_shelx_space_group_comment
;
The symmetry employed for this shelxl refinement is uniquely defined
by the following loop, which should always be used as a source of
symmetry information in preference to the above space-group names.
They are only intended as comments.
;

loop_
_space_group_symop_operation_xyz
'x, y, z'
'-y, x-y, z'
'-x+y, -x, z'
'y, x, -z+1/2'
'x-y, -y, -z+1/2'
'-x, -x+y, -z+1/2'
'x+2/3, y+1/3, z+1/3'
'-y+2/3, x-y+1/3, z+1/3'
'-x+y+2/3, -x+1/3, z+1/3'
'y+2/3, x+1/3, -z+5/6'
'x-y+2/3, -y+1/3, -z+5/6'
'-x+2/3, -x+y+1/3, -z+5/6'
'x+1/3, y+2/3, z+2/3'
'-y+1/3, x-y+2/3, z+2/3'
'-x+y+1/3, -x+2/3, z+2/3'
'y+1/3, x+2/3, -z+7/6'
'x-y+1/3, -y+2/3, -z+7/6'
'-x+1/3, -x+y+2/3, -z+7/6'
'-x, -y, -z'
'y, -x+y, -z'
'x-y, x, -z'
'-y, -x, z-1/2'
'-x+y, y, z-1/2'
'x, x-y, z-1/2'
'-x+2/3, -y+1/3, -z+1/3'
'y+2/3, -x+y+1/3, -z+1/3'
'x-y+2/3, x+1/3, -z+1/3'
'-y+2/3, -x+1/3, z-1/6'
'-x+y+2/3, y+1/3, z-1/6'
'x+2/3, x-y+1/3, z-1/6'
'-x+1/3, -y+2/3, -z+2/3'
'y+1/3, -x+y+2/3, -z+2/3'
'x-y+1/3, x+2/3, -z+2/3'
'-y+1/3, -x+2/3, z+1/6'
'-x+y+1/3, y+2/3, z+1/6'
'x+1/3, x-y+2/3, z+1/6'

loop_
_atom_site_label
_atom_site_type_symbol
_atom_site_fract_x
_atom_site_fract_y
_atom_site_fract_z
_atom_site_U_iso_or_equiv
_atom_site_adp_type
_atom_site_occupancy
_atom_site_site_symmetry_order
_atom_site_calc_flag
_atom_site_refinement_flags_posn
_atom_site_refinement_flags_adp
_atom_site_refinement_flags_occupancy
_atom_site_disorder_assembly
_atom_site_disorder_group
N1 N 0.7471(7) 0.3333 0.0833 0.0454(14) Uani 0.3333 2 d S T P A 1
H1A H 0.7606 0.2320 0.0790 0.054 Uiso 0.1667 1 calc R U P A 1
H1B H 0.8619 0.4347 0.0877 0.054 Uiso 0.1667 1 calc R U P A 1
N2 N 0.679(2) 0.3690(10) 0.13652(14) 0.0476(14) Uiso 0.1667 1 d . . P B 1
H2A H 0.5703 0.2662 0.1468 0.071 Uiso 0.2778 1 calc R U P B 1
H2B H 0.7001 0.4647 0.1604 0.071 Uiso 0.2778 1 calc R U P B 1
H2C H 0.7736 0.3449 0.1395 0.071 Uiso 0.2778 1 calc R U P B 1
C2 C 0.679(2) 0.3690(10) 0.13652(14) 0.0476(14) Uiso 0.1667 1 d . . P C 1
Fe1 Fe 0.3333 0.6667 0.1667 0.01948(16) Uani 1 6 d S T P . .
O1 O 0.55696(13) 0.68023(12) 0.21987(4) 0.0333(3) Uani 1 1 d . . . . .
C1 C 0.5496(2) 0.5496(2) 0.2500 0.0304(4) Uani 1 2 d S T P . .
H1 H 0.4353 0.4353 0.2500 0.036 Uiso 1 2 calc R U P . .

loop_
_atom_site_aniso_label
_atom_site_aniso_U_11
_atom_site_aniso_U_22
_atom_site_aniso_U_33
_atom_site_aniso_U_23
_atom_site_aniso_U_13
_atom_site_aniso_U_12
N1 0.0316(19) 0.031(3) 0.073(4) -0.009(3) -0.0044(14) 0.0155(13)
Fe1 0.01943(19) 0.01943(19) 0.0196(2) 0.000 0.000 0.00971(9)
O1 0.0317(5) 0.0305(5) 0.0372(5) 0.0057(4) -0.0077(4) 0.0152(4)
C1 0.0261(6) 0.0261(6) 0.0364(9) 0.0034(4) -0.0034(4) 0.0111(7)

loop_
_atom_type_symbol
_atom_type_description
_atom_type_scat_dispersion_real
_atom_type_scat_dispersion_imag
_atom_type_scat_source
C C 0.0033 0.0016 'International Tables Vol C Tables 4.2.6.8 and 6.1.1.4'
O O 0.0106 0.0060 'International Tables Vol C Tables 4.2.6.8 and 6.1.1.4'
Fe Fe 0.3463 0.8444 'International Tables Vol C Tables 4.2.6.8 and 6.1.1.4'
N N 0.0061 0.0033 'International Tables Vol C Tables 4.2.6.8 and 6.1.1.4'
H H 0.0000 0.0000 'International Tables Vol C Tables 4.2.6.8 and 6.1.1.4'

loop_
_geom_angle_atom_site_label_1
_geom_angle_atom_site_label_2
_geom_angle_atom_site_label_3
_geom_angle
_geom_angle_site_symmetry_1
_geom_angle_site_symmetry_3
N2 N1 N2 110.3(8) 2_655 18_654
N2 N1 H1A 109.6 2_655 .
N2 N1 H1A 109.6 18_654 .
N2 N1 H1B 109.6 2_655 .
N2 N1 H1B 109.6 18_654 .
H1A N1 H1B 108.1 . .
N1 N2 H2A 109.5 2_655 .
N1 N2 H2B 109.5 2_655 .
H2A N2 H2B 109.5 . .
N1 N2 H2C 109.5 2_655 .
H2A N2 H2C 109.5 . .
H2B N2 H2C 109.5 . .
O1 Fe1 O1 91.34(3) 3_565 .
O1 Fe1 O1 88.66(3) 3_565 26_455
O1 Fe1 O1 88.66(3) . 26_455
O1 Fe1 O1 180.0 3_565 27
O1 Fe1 O1 88.66(4) . 27
O1 Fe1 O1 91.34(3) 26_455 27
O1 Fe1 O1 91.34(3) 3_565 2_665
O1 Fe1 O1 91.34(3) . 2_665
O1 Fe1 O1 180.0 26_455 2_665
O1 Fe1 O1 88.66(4) 27 2_665
O1 Fe1 O1 88.66(4) 3_565 25_565
O1 Fe1 O1 180.0 . 25_565
O1 Fe1 O1 91.34(4) 26_455 25_565
O1 Fe1 O1 91.34(3) 27 25_565
O1 Fe1 O1 88.66(3) 2_665 25_565
C1 O1 Fe1 126.26(10) . .
O1 C1 O1 126.15(18) 4 .
O1 C1 H1 116.9 4 .
O1 C1 H1 116.9 . .

loop_
_geom_bond_atom_site_label_1
_geom_bond_atom_site_label_2
_geom_bond_distance
_geom_bond_site_symmetry_2
N1 N2 1.483(7) 2_655
N1 N2 1.483(7) 18_654
N1 H1A 0.8900 .
N1 H1B 0.8900 .
N2 N1 1.276(5) 2_655
N2 H2A 0.8900 .
N2 H2B 0.8900 .
N2 H2C 0.8900 .
Fe1 O1 2.1385(9) 3_565
Fe1 O1 2.1385(8) .
Fe1 O1 2.1385(8) 26_455
Fe1 O1 2.1385(9) 27
Fe1 O1 2.1385(8) 2_665
Fe1 O1 2.1385(8) 25_565
O1 C1 1.2387(12) .
C1 O1 1.2387(12) 4
C1 H1 0.9300 .

loop_
_geom_hbond_atom_site_label_D
_geom_hbond_atom_site_label_H
_geom_hbond_atom_site_label_A
_geom_hbond_distance_DH
_geom_hbond_distance_HA
_geom_hbond_distance_DA
_geom_hbond_angle_DHA
_geom_hbond_site_symmetry_A
N1 H1B O1 0.89 1.99 2.874(3) 169.4 25_665
N1 H1B O1 0.89 2.56 3.1979(9) 129.3 28_665
N1 H1A O1 0.89 2.56 3.1979(9) 129.3 27_545
N1 H1A O1 0.89 1.99 2.874(3) 169.4 29_545
